data_7060785
loop_
_publ_author_name
'Land, Michael A.'
'Robertson, Katherine N.'
'Ylijoki, Kai E. O.'
'Clyburne, Jason A. C.'

_publ_section_title
;
 Reactivity of 1,3-dichloro-1,3-bis(dimethylamino)-propenium salts with
 primary amines
;
_journal_issue 30
_journal_name_full 'New Journal of Chemistry'
_journal_page_first 13558
_journal_page_last 13570
_journal_paper_doi 10.1039/D1NJ02298A
_journal_volume 45
_journal_year 2021
_chemical_formula_moiety 'C13 H24 N3, F6 P'
_chemical_formula_sum 'C13 H24 F6 N3 P'
_chemical_formula_weight 367.32
_space_group_crystal_system orthorhombic
_space_group_IT_number 19
_space_group_name_Hall 'P 2ac 2ab'
_space_group_name_H-M_alt 'P 21 21 21'
_atom_sites_solution_hydrogens geom
_atom_sites_solution_primary 'dual space'
_audit_creation_method SHELXL-2018/1
_audit_update_record
;
2021-02-09 deposited with the CCDC.	2021-06-30 downloaded from the CCDC.
;
_cell_angle_alpha 90
_cell_angle_beta 90
_cell_angle_gamma 90
_cell_formula_units_Z 4
_cell_length_a 10.4385(9)
_cell_length_b 11.3473(9)
_cell_length_c 14.6522(12)
_cell_measurement_reflns_used 9894
_cell_measurement_temperature 125(2)
_cell_measurement_theta_max 28.78
_cell_measurement_theta_min 2.27
_cell_volume 1735.5(2)
_computing_cell_refinement 'Bruker SAINT'
_computing_data_collection 'Bruker APEX2'
_computing_data_reduction 'Bruker SAINT'
_computing_structure_refinement 'SHELXL-2018/1 (Sheldrick, 2018)'
_computing_structure_solution 'SHELXT-2014 (Sheldrick, 2015)'
_diffrn_ambient_temperature 125(2)
_diffrn_measured_fraction_theta_full 1.000
_diffrn_measured_fraction_theta_max 0.957
_diffrn_measurement_device_type 'Bruker APEX-II CCD'
_diffrn_measurement_method '\f and \w scans'
_diffrn_radiation_monochromator graphite
_diffrn_radiation_source 'sealed tube'
_diffrn_radiation_type MoK\a
_diffrn_radiation_wavelength 0.71073
_diffrn_reflns_av_R_equivalents 0.0238
_diffrn_reflns_av_unetI/netI 0.0197
_diffrn_reflns_Laue_measured_fraction_full 1.000
_diffrn_reflns_Laue_measured_fraction_max 0.957
_diffrn_reflns_limit_h_max 14
_diffrn_reflns_limit_h_min -14
_diffrn_reflns_limit_k_max 15
_diffrn_reflns_limit_k_min -14
_diffrn_reflns_limit_l_max 18
_diffrn_reflns_limit_l_min -19
_diffrn_reflns_number 21271
_diffrn_reflns_point_group_measured_fraction_full 1.000
_diffrn_reflns_point_group_measured_fraction_max 0.935
_diffrn_reflns_theta_full 25.242
_diffrn_reflns_theta_max 29.014
_diffrn_reflns_theta_min 2.270
_exptl_absorpt_coefficient_mu 0.217
_exptl_absorpt_correction_T_max 0.7458
_exptl_absorpt_correction_T_min 0.7033
_exptl_absorpt_correction_type multi-scan
_exptl_absorpt_process_details 'SADABS; Bruker 2009'
_exptl_crystal_colour colourless
_exptl_crystal_density_diffrn 1.406
_exptl_crystal_description 'thick plate'
_exptl_crystal_F_000 768
_exptl_crystal_size_max 0.300
_exptl_crystal_size_mid 0.275
_exptl_crystal_size_min 0.150
_refine_diff_density_max 0.201
_refine_diff_density_min -0.251
_refine_diff_density_rms 0.033
_refine_ls_abs_structure_details
;
 Flack x determined using 1587 quotients [(I+)-(I-)]/[(I+)+(I-)]
 (Parsons, Flack and Wagner, Acta Cryst. B69 (2013) 249-259).
;
_refine_ls_abs_structure_Flack 0.07(3)
_refine_ls_extinction_method none
_refine_ls_goodness_of_fit_ref 1.034
_refine_ls_hydrogen_treatment constr
_refine_ls_matrix_type full
_refine_ls_number_parameters 212
_refine_ls_number_reflns 4325
_refine_ls_number_restraints 0
_refine_ls_restrained_S_all 1.034
_refine_ls_R_factor_all 0.0320
_refine_ls_R_factor_gt 0.0276
_refine_ls_shift/su_max 0.000
_refine_ls_shift/su_mean 0.000
_refine_ls_structure_factor_coef Fsqd
_refine_ls_weighting_details 'w=1/[\s^2^(Fo^2^)+(0.0370P)^2^+0.1764P] where P=(Fo^2^+2Fc^2^)/3'
_refine_ls_weighting_scheme calc
_refine_ls_wR_factor_gt 0.0665
_refine_ls_wR_factor_ref 0.0688
_reflns_Friedel_coverage 0.725
_reflns_Friedel_fraction_full 1.000
_reflns_Friedel_fraction_max 0.907
_reflns_number_gt 3978
_reflns_number_total 4325
_reflns_threshold_expression 'I > 2\s(I)'
_cod_data_source_file d1nj02298a3.cif
_cod_data_source_block compound8a_ML081
_cod_depositor_comments 'Adding full bibliography for 7060780--7060787.cif.'
_cod_database_code 7060785
_shelx_shelxl_version_number 2018/1
_shelx_space_group_comment
;
The symmetry employed for this shelxl refinement is uniquely defined
by the following loop, which should always be used as a source of
symmetry information in preference to the above space-group names.
They are only intended as comments.
;
_shelx_estimated_absorpt_t_min 0.938
_shelx_estimated_absorpt_t_max 0.968

loop_
_space_group_symop_operation_xyz
'x, y, z'
'-x+1/2, -y, z+1/2'
'-x, y+1/2, -z+1/2'
'x+1/2, -y+1/2, -z'

loop_
_atom_site_label
_atom_site_type_symbol
_atom_site_fract_x
_atom_site_fract_y
_atom_site_fract_z
_atom_site_U_iso_or_equiv
_atom_site_adp_type
_atom_site_occupancy
_atom_site_site_symmetry_order
_atom_site_calc_flag
_atom_site_refinement_flags_posn
_atom_site_refinement_flags_adp
_atom_site_refinement_flags_occupancy
_atom_site_disorder_assembly
_atom_site_disorder_group
P1 P 0.21841(4) 0.28359(4) 0.34937(3) 0.02444(11) Uani 1 1 d . . . . .
F1 F 0.06948(10) 0.28664(11) 0.32310(8) 0.0362(3) Uani 1 1 d . . . . .
F2 F 0.36746(10) 0.28041(12) 0.37499(8) 0.0394(3) Uani 1 1 d . . . . .
F3 F 0.18190(11) 0.26436(11) 0.45447(7) 0.0366(3) Uani 1 1 d . . . . .
F4 F 0.25467(12) 0.30238(12) 0.24375(7) 0.0409(3) Uani 1 1 d . . . . .
F5 F 0.21700(13) 0.42277(10) 0.36453(9) 0.0437(3) Uani 1 1 d . . . . .
F6 F 0.22007(13) 0.14407(9) 0.33395(9) 0.0418(3) Uani 1 1 d . . . . .
N1 N 0.42433(15) 0.54602(13) 0.51829(10) 0.0267(3) Uani 1 1 d . . . . .
N2 N 0.86223(14) 0.54282(13) 0.41990(10) 0.0263(3) Uani 1 1 d . . . . .
N3 N 0.50679(14) 0.70613(13) 0.43841(10) 0.0255(3) Uani 1 1 d . . . . .
C1 C 0.52357(16) 0.59337(16) 0.47495(11) 0.0236(3) Uani 1 1 d . . . . .
C2 C 0.64470(17) 0.53830(16) 0.47358(12) 0.0246(3) Uani 1 1 d . . . . .
H2 H 0.658106 0.468480 0.508062 0.030 Uiso 1 1 calc R U . . .
C3 C 0.74408(17) 0.58467(16) 0.42268(11) 0.0249(4) Uani 1 1 d . . . . .
H3 H 0.726009 0.652281 0.386674 0.030 Uiso 1 1 calc R U . . .
C4 C 0.30007(18) 0.60523(18) 0.52732(13) 0.0327(4) Uani 1 1 d . . . . .
H4A H 0.306129 0.685180 0.502401 0.049 Uiso 1 1 calc R U . . .
H4B H 0.276197 0.609241 0.591933 0.049 Uiso 1 1 calc R U . . .
H4C H 0.234858 0.560824 0.493668 0.049 Uiso 1 1 calc R U . . .
C5 C 0.4335(2) 0.43102(17) 0.56310(14) 0.0349(4) Uani 1 1 d . . . . .
H5A H 0.484838 0.377653 0.525353 0.052 Uiso 1 1 calc R U . . .
H5B H 0.347374 0.398110 0.571043 0.052 Uiso 1 1 calc R U . . .
H5C H 0.474254 0.440327 0.622906 0.052 Uiso 1 1 calc R U . . .
C6 C 0.90037(18) 0.44094(16) 0.47419(13) 0.0296(4) Uani 1 1 d . . . . .
H6A H 0.870565 0.451080 0.537121 0.044 Uiso 1 1 calc R U . . .
H6B H 0.993932 0.433806 0.473672 0.044 Uiso 1 1 calc R U . . .
H6C H 0.862249 0.369485 0.448233 0.044 Uiso 1 1 calc R U . . .
C7 C 0.96068(19) 0.5978(2) 0.36354(14) 0.0368(5) Uani 1 1 d . . . . .
H7A H 0.922111 0.660477 0.326637 0.055 Uiso 1 1 calc R U . . .
H7B H 0.998823 0.538447 0.323265 0.055 Uiso 1 1 calc R U . . .
H7C H 1.027265 0.631407 0.402863 0.055 Uiso 1 1 calc R U . . .
C8 C 0.47367(15) 0.72215(15) 0.35562(11) 0.0224(3) Uani 1 1 d . . . . .
C9 C 0.45294(19) 0.84581(15) 0.32204(13) 0.0292(4) Uani 1 1 d . . . . .
H9A H 0.516797 0.864635 0.274254 0.035 Uiso 1 1 calc R U . . .
H9B H 0.464724 0.901978 0.373059 0.035 Uiso 1 1 calc R U . . .
C10 C 0.3173(2) 0.85864(18) 0.28286(15) 0.0363(5) Uani 1 1 d . . . . .
H10A H 0.253743 0.848688 0.332394 0.044 Uiso 1 1 calc R U . . .
H10B H 0.306707 0.938654 0.257013 0.044 Uiso 1 1 calc R U . . .
C11 C 0.2932(2) 0.76775(18) 0.20919(15) 0.0423(5) Uani 1 1 d . . . . .
H11A H 0.352059 0.781950 0.157377 0.051 Uiso 1 1 calc R U . . .
H11B H 0.204272 0.775833 0.186496 0.051 Uiso 1 1 calc R U . . .
C12 C 0.3134(2) 0.64272(18) 0.24561(16) 0.0408(5) Uani 1 1 d . . . . .
H12A H 0.301816 0.585630 0.195189 0.049 Uiso 1 1 calc R U . . .
H12B H 0.248042 0.625627 0.292725 0.049 Uiso 1 1 calc R U . . .
C13 C 0.44764(18) 0.62683(15) 0.28707(12) 0.0255(4) Uani 1 1 d . . . . .
H13A H 0.453411 0.548849 0.317086 0.031 Uiso 1 1 calc R U . . .
H13B H 0.512848 0.629862 0.238065 0.031 Uiso 1 1 calc R U . . .

loop_
_atom_site_aniso_label
_atom_site_aniso_U_11
_atom_site_aniso_U_22
_atom_site_aniso_U_33
_atom_site_aniso_U_23
_atom_site_aniso_U_13
_atom_site_aniso_U_12
P1 0.0279(2) 0.0226(2) 0.0228(2) 0.00080(17) 0.00264(17) -0.00009(18)
F1 0.0283(5) 0.0423(6) 0.0380(6) -0.0027(5) -0.0013(5) 0.0012(5)
F2 0.0283(6) 0.0570(8) 0.0329(6) -0.0004(6) 0.0008(5) 0.0003(6)
F3 0.0399(6) 0.0449(7) 0.0251(5) 0.0026(5) 0.0066(4) -0.0034(5)
F4 0.0413(6) 0.0582(8) 0.0233(5) 0.0055(5) 0.0038(4) -0.0040(5)
F5 0.0562(8) 0.0219(5) 0.0530(7) -0.0006(5) -0.0008(7) -0.0037(5)
F6 0.0535(7) 0.0239(5) 0.0480(7) -0.0053(5) -0.0011(6) 0.0047(6)
N1 0.0263(7) 0.0292(8) 0.0246(7) 0.0016(6) 0.0028(6) 0.0056(6)
N2 0.0244(7) 0.0275(7) 0.0271(8) 0.0020(6) 0.0001(6) 0.0003(6)
N3 0.0299(7) 0.0216(7) 0.0252(7) -0.0034(6) 0.0003(6) 0.0035(6)
C1 0.0284(9) 0.0239(8) 0.0184(7) -0.0028(7) -0.0012(7) 0.0019(7)
C2 0.0271(8) 0.0231(8) 0.0237(8) 0.0011(7) -0.0024(7) 0.0014(7)
C3 0.0286(9) 0.0231(8) 0.0231(8) -0.0008(7) -0.0037(7) -0.0003(7)
C4 0.0297(10) 0.0373(10) 0.0312(9) -0.0006(8) 0.0051(8) 0.0091(8)
C5 0.0347(10) 0.0349(10) 0.0353(10) 0.0103(8) 0.0063(9) 0.0029(8)
C6 0.0306(9) 0.0274(9) 0.0307(9) 0.0018(8) -0.0020(8) 0.0046(7)
C7 0.0275(9) 0.0466(12) 0.0364(11) 0.0092(9) 0.0050(8) 0.0003(8)
C8 0.0211(7) 0.0198(8) 0.0263(8) 0.0012(7) 0.0026(6) 0.0017(6)
C9 0.0370(10) 0.0188(8) 0.0318(9) 0.0005(7) 0.0020(8) 0.0026(7)
C10 0.0366(11) 0.0297(9) 0.0425(11) 0.0111(9) 0.0021(8) 0.0103(8)
C11 0.0462(12) 0.0372(11) 0.0436(11) 0.0107(9) -0.0181(10) 0.0017(10)
C12 0.0457(12) 0.0298(10) 0.0467(12) 0.0058(9) -0.0216(10) -0.0039(9)
C13 0.0339(9) 0.0197(8) 0.0229(8) 0.0001(7) -0.0028(7) 0.0020(7)

loop_
_atom_type_symbol
_atom_type_description
_atom_type_scat_dispersion_real
_atom_type_scat_dispersion_imag
_atom_type_scat_source
C C 0.0033 0.0016 'International Tables Vol C Tables 4.2.6.8 and 6.1.1.4'
H H 0.0000 0.0000 'International Tables Vol C Tables 4.2.6.8 and 6.1.1.4'
F F 0.0171 0.0103 'International Tables Vol C Tables 4.2.6.8 and 6.1.1.4'
N N 0.0061 0.0033 'International Tables Vol C Tables 4.2.6.8 and 6.1.1.4'
P P 0.1023 0.0942 'International Tables Vol C Tables 4.2.6.8 and 6.1.1.4'

loop_
_geom_angle_atom_site_label_1
_geom_angle_atom_site_label_2
_geom_angle_atom_site_label_3
_geom_angle
_geom_angle_site_symmetry_1
_geom_angle_site_symmetry_3
_geom_angle_publ_flag
F5 P1 F6 179.86(9) . . ?
F5 P1 F2 89.92(7) . . ?
F6 P1 F2 90.02(7) . . ?
F5 P1 F3 89.93(7) . . ?
F6 P1 F3 90.20(7) . . ?
F2 P1 F3 90.15(6) . . ?
F5 P1 F1 90.18(7) . . ?
F6 P1 F1 89.88(7) . . ?
F2 P1 F1 179.66(7) . . ?
F3 P1 F1 90.17(6) . . ?
F5 P1 F4 90.28(7) . . ?
F6 P1 F4 89.59(7) . . ?
F2 P1 F4 89.99(7) . . ?
F3 P1 F4 179.74(8) . . ?
F1 P1 F4 89.68(6) . . ?
C1 N1 C5 121.61(15) . . ?
C1 N1 C4 123.19(15) . . ?
C5 N1 C4 115.17(15) . . ?
C3 N2 C7 121.40(16) . . ?
C3 N2 C6 121.50(15) . . ?
C7 N2 C6 117.09(15) . . ?
C8 N3 C1 121.94(15) . . ?
N1 C1 N3 117.10(15) . . ?
N1 C1 C2 121.77(16) . . ?
N3 C1 C2 120.82(16) . . ?
C3 C2 C1 120.79(16) . . ?
C3 C2 H2 119.6 . . ?
C1 C2 H2 119.6 . . ?
N2 C3 C2 125.46(16) . . ?
N2 C3 H3 117.3 . . ?
C2 C3 H3 117.3 . . ?
N1 C4 H4A 109.5 . . ?
N1 C4 H4B 109.5 . . ?
H4A C4 H4B 109.5 . . ?
N1 C4 H4C 109.5 . . ?
H4A C4 H4C 109.5 . . ?
H4B C4 H4C 109.5 . . ?
N1 C5 H5A 109.5 . . ?
N1 C5 H5B 109.5 . . ?
H5A C5 H5B 109.5 . . ?
N1 C5 H5C 109.5 . . ?
H5A C5 H5C 109.5 . . ?
H5B C5 H5C 109.5 . . ?
N2 C6 H6A 109.5 . . ?
N2 C6 H6B 109.5 . . ?
H6A C6 H6B 109.5 . . ?
N2 C6 H6C 109.5 . . ?
H6A C6 H6C 109.5 . . ?
H6B C6 H6C 109.5 . . ?
N2 C7 H7A 109.5 . . ?
N2 C7 H7B 109.5 . . ?
H7A C7 H7B 109.5 . . ?
N2 C7 H7C 109.5 . . ?
H7A C7 H7C 109.5 . . ?
H7B C7 H7C 109.5 . . ?
N3 C8 C13 125.69(16) . . ?
N3 C8 C9 118.94(16) . . ?
C13 C8 C9 115.33(14) . . ?
C8 C9 C10 110.11(15) . . ?
C8 C9 H9A 109.6 . . ?
C10 C9 H9A 109.6 . . ?
C8 C9 H9B 109.6 . . ?
C10 C9 H9B 109.6 . . ?
H9A C9 H9B 108.2 . . ?
C11 C10 C9 110.84(16) . . ?
C11 C10 H10A 109.5 . . ?
C9 C10 H10A 109.5 . . ?
C11 C10 H10B 109.5 . . ?
C9 C10 H10B 109.5 . . ?
H10A C10 H10B 108.1 . . ?
C10 C11 C12 111.09(16) . . ?
C10 C11 H11A 109.4 . . ?
C12 C11 H11A 109.4 . . ?
C10 C11 H11B 109.4 . . ?
C12 C11 H11B 109.4 . . ?
H11A C11 H11B 108.0 . . ?
C11 C12 C13 111.86(17) . . ?
C11 C12 H12A 109.2 . . ?
C13 C12 H12A 109.2 . . ?
C11 C12 H12B 109.2 . . ?
C13 C12 H12B 109.2 . . ?
H12A C12 H12B 107.9 . . ?
C8 C13 C12 110.17(15) . . ?
C8 C13 H13A 109.6 . . ?
C12 C13 H13A 109.6 . . ?
C8 C13 H13B 109.6 . . ?
C12 C13 H13B 109.6 . . ?
H13A C13 H13B 108.1 . . ?

loop_
_geom_bond_atom_site_label_1
_geom_bond_atom_site_label_2
_geom_bond_distance
_geom_bond_site_symmetry_2
_geom_bond_publ_flag
P1 F5 1.5949(12) . ?
P1 F6 1.5993(12) . ?
P1 F2 1.6009(12) . ?
P1 F3 1.6014(11) . ?
P1 F1 1.6019(12) . ?
P1 F4 1.6073(12) . ?
N1 C1 1.329(2) . ?
N1 C5 1.464(2) . ?
N1 C4 1.467(2) . ?
N2 C3 1.322(2) . ?
N2 C7 1.459(2) . ?
N2 C6 1.459(2) . ?
N3 C8 1.275(2) . ?
N3 C1 1.398(2) . ?
C1 C2 1.411(2) . ?
C2 C3 1.382(3) . ?
C2 H2 0.9500 . ?
C3 H3 0.9500 . ?
C4 H4A 0.9800 . ?
C4 H4B 0.9800 . ?
C4 H4C 0.9800 . ?
C5 H5A 0.9800 . ?
C5 H5B 0.9800 . ?
C5 H5C 0.9800 . ?
C6 H6A 0.9800 . ?
C6 H6B 0.9800 . ?
C6 H6C 0.9800 . ?
C7 H7A 0.9800 . ?
C7 H7B 0.9800 . ?
C7 H7C 0.9800 . ?
C8 C13 1.501(2) . ?
C8 C9 1.503(2) . ?
C9 C10 1.535(3) . ?
C9 H9A 0.9900 . ?
C9 H9B 0.9900 . ?
C10 C11 1.514(3) . ?
C10 H10A 0.9900 . ?
C10 H10B 0.9900 . ?
C11 C12 1.530(3) . ?
C11 H11A 0.9900 . ?
C11 H11B 0.9900 . ?
C12 C13 1.538(3) . ?
C12 H12A 0.9900 . ?
C12 H12B 0.9900 . ?
C13 H13A 0.9900 . ?
C13 H13B 0.9900 . ?

loop_
_geom_torsion_atom_site_label_1
_geom_torsion_atom_site_label_2
_geom_torsion_atom_site_label_3
_geom_torsion_atom_site_label_4
_geom_torsion
_geom_torsion_site_symmetry_1
_geom_torsion_site_symmetry_2
_geom_torsion_site_symmetry_3
_geom_torsion_site_symmetry_4
_geom_torsion_publ_flag
C5 N1 C1 N3 -176.85(16) . . . . ?
C4 N1 C1 N3 1.3(2) . . . . ?
C5 N1 C1 C2 -3.2(3) . . . . ?
C4 N1 C1 C2 174.94(16) . . . . ?
C8 N3 C1 N1 -94.6(2) . . . . ?
C8 N3 C1 C2 91.7(2) . . . . ?
N1 C1 C2 C3 175.30(16) . . . . ?
N3 C1 C2 C3 -11.3(3) . . . . ?
C7 N2 C3 C2 179.71(18) . . . . ?
C6 N2 C3 C2 -1.3(3) . . . . ?
C1 C2 C3 N2 176.93(17) . . . . ?
C1 N3 C8 C13 0.4(3) . . . . ?
C1 N3 C8 C9 177.86(15) . . . . ?
N3 C8 C9 C10 -123.50(18) . . . . ?
C13 C8 C9 C10 54.2(2) . . . . ?
C8 C9 C10 C11 -55.2(2) . . . . ?
C9 C10 C11 C12 57.1(2) . . . . ?
C10 C11 C12 C13 -55.7(3) . . . . ?
N3 C8 C13 C12 125.14(19) . . . . ?
C9 C8 C13 C12 -52.4(2) . . . . ?
C11 C12 C13 C8 51.8(2) . . . . ?
